data_8106827
loop_
_publ_author_name
'Li, Yaping'
'Sun, Dajun'
'Ming, Julia'
'Su, Guanfang'

_publ_section_title
;
 Crystal structure of
 dichlorido[bis(2-hydroxyethyl)5&#x2032;-([2,2&#x2032;:6&#x2032;,2&#x2032;&#x2032;-terpyridin]-4&#x2032;-yl)-[1,1&#x2032;:3&#x2032;,1&#x2032;&#x2032;-terphenyl]-4,4&#x2032;&#x2032;-dicarboxylato]zinc(II),
 C39H31Cl2N3O6Zn
;
_journal_issue 1
_journal_name_full 'Zeitschrift f\"ur Kristallographie - New Crystal Structures'
_journal_page_first 207
_journal_page_last 209
_journal_paper_doi 10.1515/ncrs-2015-0092
_journal_volume 231
_journal_year 2016
_chemical_formula_moiety 'C39 H31 Cl2 N3 O6 Zn'
_chemical_formula_sum 'C39 H31 Cl2 N3 O6 Zn'
_chemical_formula_weight 773.94
_space_group_IT_number 15
_space_group_name_Hall '-C 2yc'
_space_group_name_H-M_alt 'C 1 2/c 1'
_symmetry_cell_setting monoclinic
_symmetry_space_group_name_Hall '-C 2yc'
_symmetry_space_group_name_H-M 'C 1 2/c 1'
_atom_sites_solution_hydrogens geom
_atom_sites_solution_primary direct
_atom_sites_solution_secondary difmap
_cell_angle_alpha 90.00
_cell_angle_beta 90.0000(10)
_cell_angle_gamma 90.00
_cell_formula_units_Z 4
_cell_length_a 20.7287(17)
_cell_length_b 14.4602(11)
_cell_length_c 11.2765(9)
_cell_measurement_reflns_used 2260
_cell_measurement_temperature 293(2)
_cell_measurement_theta_max 26.3
_cell_measurement_theta_min 2.1
_cell_volume 3380.0(5)
_computing_cell_refinement 'SAINT (Bruker, 2005)[8]'
_computing_data_collection 'SMART (Bruker, 2005)[8]'
_computing_data_reduction 'SAINT (Bruker, 2005)[8]'
_computing_molecular_graphics 'SHELXTL-PLUS (Sheldrick, 2008)[9]'
_computing_publication_material SHELXL
_computing_structure_refinement 'SHELXL (Sheldrick, 2008)[9]'
_computing_structure_solution 'SHELXS(Sheldrick, 2008) [9]'
_diffrn_ambient_temperature 293(2)
_diffrn_measured_fraction_theta_full 1.000
_diffrn_measured_fraction_theta_max 0.999
_diffrn_measurement_device_type 'Bruker SMART APEX CCD'
_diffrn_measurement_method '\w scan'
_diffrn_radiation_monochromator graphite
_diffrn_radiation_source 'fine-focus sealed tube'
_diffrn_radiation_type MoK\a
_diffrn_radiation_wavelength 0.71073
_diffrn_reflns_av_R_equivalents 0.0433
_diffrn_reflns_av_sigmaI/netI 0.0419
_diffrn_reflns_limit_h_max 24
_diffrn_reflns_limit_h_min -24
_diffrn_reflns_limit_k_max 15
_diffrn_reflns_limit_k_min -17
_diffrn_reflns_limit_l_max 13
_diffrn_reflns_limit_l_min -11
_diffrn_reflns_number 9674
_diffrn_reflns_theta_full 25.00
_diffrn_reflns_theta_max 25.08
_diffrn_reflns_theta_min 1.72
_exptl_absorpt_coefficient_mu 0.939
_exptl_absorpt_correction_T_max 0.82
_exptl_absorpt_correction_T_min 0.68
_exptl_absorpt_correction_type multi-scan
_exptl_absorpt_process_details SADABS
_exptl_crystal_colour colorless
_exptl_crystal_density_diffrn 1.521
_exptl_crystal_density_method 'not measured'
_exptl_crystal_description block
_exptl_crystal_F_000 1592
_exptl_crystal_size_max 0.25
_exptl_crystal_size_mid 0.22
_exptl_crystal_size_min 0.17
_refine_diff_density_max 0.707
_refine_diff_density_min -0.471
_refine_diff_density_rms 0.076
_refine_ls_extinction_method none
_refine_ls_goodness_of_fit_ref 1.039
_refine_ls_hydrogen_treatment mixed
_refine_ls_matrix_type full
_refine_ls_number_parameters 236
_refine_ls_number_reflns 2992
_refine_ls_number_restraints 1
_refine_ls_restrained_S_all 1.039
_refine_ls_R_factor_all 0.0672
_refine_ls_R_factor_gt 0.0487
_refine_ls_shift/su_max 0.001
_refine_ls_shift/su_mean 0.000
_refine_ls_structure_factor_coef Fsqd
_refine_ls_weighting_details 'calc w=1/[\s^2^(Fo^2^)+(0.0813P)^2^+4.4217P] where P=(Fo^2^+2Fc^2^)/3'
_refine_ls_weighting_scheme calc
_refine_ls_wR_factor_gt 0.1334
_refine_ls_wR_factor_ref 0.1466
_reflns_number_gt 2260
_reflns_number_total 2992
_reflns_threshold_expression >2sigma(I)
_cod_data_source_file suppl_ncrs-2015-0092_Suppl.cif
_cod_data_source_block 88
_cod_original_sg_symbol_H-M 'C 2/c'
_cod_database_code 8106827

loop_
_symmetry_equiv_pos_as_xyz
'x, y, z'
'-x, y, -z+1/2'
'x+1/2, y+1/2, z'
'-x+1/2, y+1/2, -z+1/2'
'-x, -y, -z'
'x, -y, z-1/2'
'-x+1/2, -y+1/2, -z'
'x+1/2, -y+1/2, z-1/2'

loop_
_atom_site_label
_atom_site_type_symbol
_atom_site_fract_x
_atom_site_fract_y
_atom_site_fract_z
_atom_site_U_iso_or_equiv
_atom_site_adp_type
_atom_site_occupancy
_atom_site_symmetry_multiplicity
_atom_site_calc_flag
_atom_site_refinement_flags
_atom_site_disorder_assembly
_atom_site_disorder_group
Zn1 Zn 1.0000 -0.15335(4) 0.2500 0.0368(2) Uani 1 2 d S . .
Cl1 Cl 1.06638(6) -0.24236(7) 0.13802(10) 0.0546(3) Uani 1 1 d . . .
C1 C 0.93016(17) -0.0198(2) 0.0840(3) 0.0321(8) Uani 1 1 d . . .
C2 C 0.89376(19) 0.0134(3) -0.0086(3) 0.0395(9) Uani 1 1 d . . .
H2 H 0.8901 0.0767 -0.0215 0.047 Uiso 1 1 calc R . .
C3 C 0.86274(19) -0.0488(3) -0.0821(4) 0.0438(10) Uani 1 1 d . . .
H3 H 0.8384 -0.0277 -0.1458 0.053 Uiso 1 1 calc R . .
C4 C 0.8681(2) -0.1413(3) -0.0606(4) 0.0476(11) Uani 1 1 d . . .
H4 H 0.8474 -0.1842 -0.1089 0.057 Uiso 1 1 calc R . .
C5 C 0.9049(2) -0.1698(3) 0.0343(4) 0.0483(11) Uani 1 1 d . . .
H5 H 0.9088 -0.2328 0.0490 0.058 Uiso 1 1 calc R . .
C6 C 0.96641(17) 0.0403(2) 0.1684(3) 0.0308(8) Uani 1 1 d . . .
C7 C 0.96594(18) 0.1357(2) 0.1650(3) 0.0341(9) Uani 1 1 d . . .
H7 H 0.9430 0.1664 0.1062 0.041 Uiso 1 1 calc R . .
C8 C 1.0000 0.1856(3) 0.2500 0.0311(11) Uani 1 2 d S . .
C9 C 1.0000 0.2886(3) 0.2500 0.0324(11) Uani 1 2 d S . .
C10 C 0.95742(18) 0.3377(2) 0.1795(3) 0.0348(9) Uani 1 1 d . . .
H10 H 0.9290 0.3055 0.1308 0.042 Uiso 1 1 calc R . .
C11 C 0.95609(18) 0.4344(2) 0.1797(3) 0.0344(8) Uani 1 1 d . . .
C12 C 1.0000 0.4827(3) 0.2500 0.0343(12) Uani 1 2 d S . .
H12 H 1.0000 0.5470 0.2500 0.041 Uiso 1 2 calc SR . .
C13 C 0.90794(18) 0.4810(2) 0.1012(3) 0.0352(9) Uani 1 1 d . . .
C14 C 0.8483(2) 0.4382(3) 0.0854(4) 0.0516(11) Uani 1 1 d . . .
H14 H 0.8390 0.3848 0.1280 0.062 Uiso 1 1 calc R . .
C15 C 0.8028(2) 0.4733(3) 0.0082(4) 0.0541(11) Uani 1 1 d . . .
H15 H 0.7630 0.4443 -0.0004 0.065 Uiso 1 1 calc R . .
C16 C 0.81706(19) 0.5530(3) -0.0568(3) 0.0379(9) Uani 1 1 d . . .
C17 C 0.8756(2) 0.5966(3) -0.0392(4) 0.0475(10) Uani 1 1 d . . .
H17 H 0.8851 0.6503 -0.0810 0.057 Uiso 1 1 calc R . .
C18 C 0.9204(2) 0.5609(3) 0.0403(4) 0.0471(10) Uani 1 1 d . . .
H18 H 0.9592 0.5917 0.0522 0.057 Uiso 1 1 calc R . .
C19 C 0.7677(2) 0.5856(3) -0.1428(4) 0.0428(10) Uani 1 1 d . . .
C21 C 0.7259(2) 0.7097(3) -0.2567(5) 0.0695(15) Uani 1 1 d . . .
H21A H 0.7328 0.6822 -0.3341 0.083 Uiso 1 1 calc R . .
H21B H 0.6828 0.6939 -0.2303 0.083 Uiso 1 1 calc R . .
C22 C 0.7324(3) 0.8090(4) -0.2645(6) 0.091(2) Uani 1 1 d . . .
H22A H 0.6974 0.8338 -0.3117 0.109 Uiso 1 1 calc R . .
H22B H 0.7294 0.8355 -0.1857 0.109 Uiso 1 1 calc R . .
N1 N 0.93538(15) -0.1106(2) 0.1061(3) 0.0379(8) Uani 1 1 d . . .
N2 N 1.0000 -0.0070(3) 0.2500 0.0319(10) Uani 1 2 d S . .
O1 O 0.72552(15) 0.5374(2) -0.1826(3) 0.0578(8) Uani 1 1 d . . .
O2 O 0.77387(15) 0.6739(2) -0.1721(3) 0.0606(9) Uani 1 1 d . . .
O3 O 0.7916(2) 0.8347(3) -0.3158(4) 0.0839(12) Uani 1 1 d D . .
H3A H 0.789(3) 0.890(2) -0.342(6) 0.126 Uiso 1 1 d D . .

loop_
_atom_site_aniso_label
_atom_site_aniso_U_11
_atom_site_aniso_U_22
_atom_site_aniso_U_33
_atom_site_aniso_U_23
_atom_site_aniso_U_13
_atom_site_aniso_U_12
Zn1 0.0478(4) 0.0261(3) 0.0364(4) 0.000 -0.0180(3) 0.000
Cl1 0.0613(7) 0.0501(6) 0.0525(7) -0.0078(5) -0.0147(6) 0.0148(5)
C1 0.037(2) 0.0291(18) 0.0303(19) -0.0016(14) -0.0116(16) 0.0001(15)
C2 0.048(2) 0.0324(19) 0.038(2) -0.0017(16) -0.0181(18) 0.0000(17)
C3 0.046(2) 0.047(2) 0.039(2) -0.0010(18) -0.0225(18) 0.0018(19)
C4 0.054(3) 0.040(2) 0.048(2) -0.0114(19) -0.027(2) -0.0039(19)
C5 0.061(3) 0.0287(19) 0.055(3) -0.0053(18) -0.030(2) -0.0011(18)
C6 0.035(2) 0.0280(17) 0.0297(19) -0.0001(14) -0.0092(16) -0.0013(15)
C7 0.040(2) 0.0319(19) 0.0306(19) 0.0022(15) -0.0150(17) 0.0000(15)
C8 0.035(3) 0.028(2) 0.030(3) 0.000 -0.009(2) 0.000
C9 0.039(3) 0.027(2) 0.031(3) 0.000 -0.009(2) 0.000
C10 0.042(2) 0.0266(18) 0.035(2) -0.0007(15) -0.0169(17) -0.0017(15)
C11 0.039(2) 0.0316(19) 0.032(2) 0.0016(15) -0.0117(17) 0.0004(15)
C12 0.039(3) 0.026(2) 0.038(3) 0.000 -0.012(2) 0.000
C13 0.043(2) 0.0293(18) 0.034(2) -0.0021(15) -0.0134(17) 0.0019(16)
C14 0.054(3) 0.043(2) 0.058(3) 0.012(2) -0.020(2) -0.004(2)
C15 0.049(3) 0.050(3) 0.063(3) 0.006(2) -0.021(2) -0.006(2)
C16 0.042(2) 0.0343(19) 0.037(2) 0.0007(16) -0.0157(17) 0.0015(17)
C17 0.057(3) 0.034(2) 0.052(3) 0.0034(18) -0.016(2) -0.0008(18)
C18 0.051(3) 0.038(2) 0.052(3) -0.0006(19) -0.022(2) -0.0022(18)
C19 0.051(3) 0.038(2) 0.040(2) 0.0014(17) -0.0131(19) -0.0003(18)
C21 0.063(3) 0.061(3) 0.084(4) 0.023(3) -0.038(3) -0.001(2)
C22 0.072(4) 0.071(4) 0.129(5) 0.040(4) -0.040(4) 0.004(3)
N1 0.045(2) 0.0290(16) 0.0394(18) -0.0046(14) -0.0182(15) -0.0027(14)
N2 0.041(2) 0.027(2) 0.027(2) 0.000 -0.0187(19) 0.000
O1 0.060(2) 0.0507(17) 0.063(2) -0.0036(15) -0.0335(16) -0.0018(15)
O2 0.061(2) 0.0472(17) 0.073(2) 0.0170(15) -0.0415(17) -0.0046(14)
O3 0.079(3) 0.072(3) 0.100(3) 0.028(2) -0.033(2) -0.014(2)

loop_
_atom_type_symbol
_atom_type_description
_atom_type_scat_dispersion_real
_atom_type_scat_dispersion_imag
_atom_type_scat_source
C C 0.0033 0.0016 'International Tables Vol C Tables 4.2.6.8 and 6.1.1.4'
H H 0.0000 0.0000 'International Tables Vol C Tables 4.2.6.8 and 6.1.1.4'
N N 0.0061 0.0033 'International Tables Vol C Tables 4.2.6.8 and 6.1.1.4'
O O 0.0106 0.0060 'International Tables Vol C Tables 4.2.6.8 and 6.1.1.4'
Cl Cl 0.1484 0.1585 'International Tables Vol C Tables 4.2.6.8 and 6.1.1.4'
Zn Zn 0.2839 1.4301 'International Tables Vol C Tables 4.2.6.8 and 6.1.1.4'

loop_
_geom_angle_atom_site_label_1
_geom_angle_atom_site_label_2
_geom_angle_atom_site_label_3
_geom_angle
_geom_angle_site_symmetry_1
_geom_angle_site_symmetry_3
N2 Zn1 N1 73.61(8) . 2_755
N2 Zn1 N1 73.61(8) . .
N1 Zn1 N1 147.22(15) 2_755 .
N2 Zn1 Cl1 124.57(3) . .
N1 Zn1 Cl1 101.62(9) 2_755 .
N1 Zn1 Cl1 96.82(9) . .
N2 Zn1 Cl1 124.57(3) . 2_755
N1 Zn1 Cl1 96.82(9) 2_755 2_755
N1 Zn1 Cl1 101.62(9) . 2_755
Cl1 Zn1 Cl1 110.85(7) . 2_755
N1 C1 C2 121.9(3) . .
N1 C1 C6 114.3(3) . .
C2 C1 C6 123.8(3) . .
C1 C2 C3 118.9(3) . .
C1 C2 H2 120.6 . .
C3 C2 H2 120.6 . .
C4 C3 C2 119.6(4) . .
C4 C3 H3 120.2 . .
C2 C3 H3 120.2 . .
C3 C4 C5 118.4(3) . .
C3 C4 H4 120.8 . .
C5 C4 H4 120.8 . .
N1 C5 C4 122.7(4) . .
N1 C5 H5 118.6 . .
C4 C5 H5 118.6 . .
N2 C6 C7 122.2(3) . .
N2 C6 C1 113.6(3) . .
C7 C6 C1 124.1(3) . .
C6 C7 C8 119.7(3) . .
C6 C7 H7 120.1 . .
C8 C7 H7 120.1 . .
C7 C8 C7 117.5(4) . 2_755
C7 C8 C9 121.3(2) . .
C7 C8 C9 121.3(2) 2_755 .
C10 C9 C10 118.3(4) 2_755 .
C10 C9 C8 120.8(2) 2_755 .
C10 C9 C8 120.8(2) . .
C9 C10 C11 121.6(3) . .
C9 C10 H10 119.2 . .
C11 C10 H10 119.2 . .
C12 C11 C10 119.3(3) . .
C12 C11 C13 123.2(3) . .
C10 C11 C13 117.6(3) . .
C11 C12 C11 119.9(4) . 2_755
C11 C12 H12 120.1 . .
C11 C12 H12 120.1 2_755 .
C18 C13 C14 118.5(3) . .
C18 C13 C11 123.5(3) . .
C14 C13 C11 117.9(3) . .
C15 C14 C13 121.6(4) . .
C15 C14 H14 119.2 . .
C13 C14 H14 119.2 . .
C14 C15 C16 119.3(4) . .
C14 C15 H15 120.4 . .
C16 C15 H15 120.4 . .
C17 C16 C15 119.1(3) . .
C17 C16 C19 123.6(3) . .
C15 C16 C19 117.3(3) . .
C16 C17 C18 120.7(4) . .
C16 C17 H17 119.7 . .
C18 C17 H17 119.7 . .
C13 C18 C17 120.8(4) . .
C13 C18 H18 119.6 . .
C17 C18 H18 119.6 . .
O1 C19 O2 122.3(4) . .
O1 C19 C16 124.0(4) . .
O2 C19 C16 113.7(3) . .
C22 C21 O2 109.0(4) . .
C22 C21 H21A 109.9 . .
O2 C21 H21A 109.9 . .
C22 C21 H21B 109.9 . .
O2 C21 H21B 109.9 . .
H21A C21 H21B 108.3 . .
O3 C22 C21 111.6(5) . .
O3 C22 H22A 109.3 . .
C21 C22 H22A 109.3 . .
O3 C22 H22B 109.3 . .
C21 C22 H22B 109.3 . .
H22A C22 H22B 108.0 . .
C5 N1 C1 118.4(3) . .
C5 N1 Zn1 123.7(3) . .
C1 N1 Zn1 117.6(2) . .
C6 N2 C6 118.6(4) 2_755 .
C6 N2 Zn1 120.7(2) 2_755 .
C6 N2 Zn1 120.7(2) . .
C19 O2 C21 115.8(3) . .
C22 O3 H3A 110(5) . .

loop_
_geom_bond_atom_site_label_1
_geom_bond_atom_site_label_2
_geom_bond_distance
_geom_bond_site_symmetry_2
Zn1 N2 2.116(4) .
Zn1 N1 2.193(3) 2_755
Zn1 N1 2.193(3) .
Zn1 Cl1 2.2682(11) .
Zn1 Cl1 2.2682(11) 2_755
C1 N1 1.339(4) .
C1 C2 1.375(5) .
C1 C6 1.493(5) .
C2 C3 1.382(5) .
C2 H2 0.9300 .
C3 C4 1.365(5) .
C3 H3 0.9300 .
C4 C5 1.377(6) .
C4 H4 0.9300 .
C5 N1 1.337(5) .
C5 H5 0.9300 .
C6 N2 1.342(4) .
C6 C7 1.379(5) .
C7 C8 1.393(4) .
C7 H7 0.9300 .
C8 C7 1.393(4) 2_755
C8 C9 1.489(7) .
C9 C10 1.383(4) 2_755
C9 C10 1.383(4) .
C10 C11 1.400(5) .
C10 H10 0.9300 .
C11 C12 1.395(4) .
C11 C13 1.494(5) .
C12 C11 1.395(4) 2_755
C12 H12 0.9300 .
C13 C18 1.369(5) .
C13 C14 1.393(5) .
C14 C15 1.381(6) .
C14 H14 0.9300 .
C15 C16 1.398(6) .
C15 H15 0.9300 .
C16 C17 1.381(6) .
C16 C19 1.486(5) .
C17 C18 1.391(5) .
C17 H17 0.9300 .
C18 H18 0.9300 .
C19 O1 1.204(5) .
C19 O2 1.325(5) .
C21 C22 1.445(7) .
C21 O2 1.472(5) .
C21 H21A 0.9700 .
C21 H21B 0.9700 .
C22 O3 1.406(7) .
C22 H22A 0.9700 .
C22 H22B 0.9700 .
N2 C6 1.342(4) 2_755
O3 H3A 0.86(2) .

loop_
_geom_hbond_atom_site_label_D
_geom_hbond_atom_site_label_H
_geom_hbond_atom_site_label_A
_geom_hbond_distance_DH
_geom_hbond_distance_HA
_geom_hbond_distance_DA
_geom_hbond_angle_DHA
_geom_hbond_site_symmetry_A
O3 H3A O1 0.86(2) 2.17(4) 2.953(5) 152(7) 4_654

loop_
_geom_torsion_atom_site_label_1
_geom_torsion_atom_site_label_2
_geom_torsion_atom_site_label_3
_geom_torsion_atom_site_label_4
_geom_torsion
_geom_torsion_site_symmetry_1
_geom_torsion_site_symmetry_2
_geom_torsion_site_symmetry_3
_geom_torsion_site_symmetry_4
N1 C1 C2 C3 -1.3(6) . . . .
C6 C1 C2 C3 179.3(4) . . . .
C1 C2 C3 C4 0.9(6) . . . .
C2 C3 C4 C5 -0.4(7) . . . .
C3 C4 C5 N1 0.2(7) . . . .
N1 C1 C6 N2 2.2(4) . . . .
C2 C1 C6 N2 -178.4(3) . . . .
N1 C1 C6 C7 -177.5(4) . . . .
C2 C1 C6 C7 1.9(6) . . . .
N2 C6 C7 C8 -1.5(5) . . . .
C1 C6 C7 C8 178.2(3) . . . .
C6 C7 C8 C7 0.7(2) . . . 2_755
C6 C7 C8 C9 -179.3(2) . . . .
C7 C8 C9 C10 -168.4(3) . . . 2_755
C7 C8 C9 C10 11.6(3) 2_755 . . 2_755
C7 C8 C9 C10 11.6(3) . . . .
C7 C8 C9 C10 -168.4(3) 2_755 . . .
C10 C9 C10 C11 -1.0(3) 2_755 . . .
C8 C9 C10 C11 179.0(3) . . . .
C9 C10 C11 C12 1.9(5) . . . .
C9 C10 C11 C13 -179.5(3) . . . .
C10 C11 C12 C11 -0.9(3) . . . 2_755
C13 C11 C12 C11 -179.5(4) . . . 2_755
C12 C11 C13 C18 36.3(5) . . . .
C10 C11 C13 C18 -142.2(4) . . . .
C12 C11 C13 C14 -146.6(4) . . . .
C10 C11 C13 C14 34.8(5) . . . .
C18 C13 C14 C15 1.6(7) . . . .
C11 C13 C14 C15 -175.6(4) . . . .
C13 C14 C15 C16 0.8(7) . . . .
C14 C15 C16 C17 -2.3(7) . . . .
C14 C15 C16 C19 177.3(4) . . . .
C15 C16 C17 C18 1.3(6) . . . .
C19 C16 C17 C18 -178.2(4) . . . .
C14 C13 C18 C17 -2.6(6) . . . .
C11 C13 C18 C17 174.4(4) . . . .
C16 C17 C18 C13 1.2(7) . . . .
C17 C16 C19 O1 159.1(4) . . . .
C15 C16 C19 O1 -20.4(6) . . . .
C17 C16 C19 O2 -21.2(6) . . . .
C15 C16 C19 O2 159.3(4) . . . .
O2 C21 C22 O3 66.6(6) . . . .
C4 C5 N1 C1 -0.6(7) . . . .
C4 C5 N1 Zn1 -175.4(3) . . . .
C2 C1 N1 C5 1.1(6) . . . .
C6 C1 N1 C5 -179.4(4) . . . .
C2 C1 N1 Zn1 176.3(3) . . . .
C6 C1 N1 Zn1 -4.3(4) . . . .
N2 Zn1 N1 C5 178.5(4) . . . .
N1 Zn1 N1 C5 178.5(4) 2_755 . . .
Cl1 Zn1 N1 C5 54.4(3) . . . .
Cl1 Zn1 N1 C5 -58.6(3) 2_755 . . .
N2 Zn1 N1 C1 3.6(3) . . . .
N1 Zn1 N1 C1 3.6(3) 2_755 . . .
Cl1 Zn1 N1 C1 -120.4(3) . . . .
Cl1 Zn1 N1 C1 126.6(3) 2_755 . . .
C7 C6 N2 C6 0.8(3) . . . 2_755
C1 C6 N2 C6 -179.0(3) . . . 2_755
C7 C6 N2 Zn1 -179.2(3) . . . .
C1 C6 N2 Zn1 1.0(3) . . . .
N1 Zn1 N2 C6 -2.4(2) 2_755 . . 2_755
N1 Zn1 N2 C6 177.6(2) . . . 2_755
Cl1 Zn1 N2 C6 -95.42(18) . . . 2_755
Cl1 Zn1 N2 C6 84.58(18) 2_755 . . 2_755
N1 Zn1 N2 C6 177.6(2) 2_755 . . .
N1 Zn1 N2 C6 -2.4(2) . . . .
Cl1 Zn1 N2 C6 84.58(18) . . . .
Cl1 Zn1 N2 C6 -95.42(18) 2_755 . . .
O1 C19 O2 C21 -0.1(7) . . . .
C16 C19 O2 C21 -179.8(4) . . . .
C22 C21 O2 C19 170.7(5) . . . .
